data_4303422
loop_
_publ_author_name
'Matilde Fondo'
'Noelia Ocampo'
'Ana M. Garc\'ia-Deibe'
'Eliseo Ru\'iz'
'Javier Tercero'
'Jes\'us Sanmart\'in'

_publ_section_title
;
Discovering the Complex Chemistry of a Simple NiII/H3L System:
Magnetostructural Characterization and DFT Calculations of Di- and
Polynuclear Nickel(II) Compounds
;
_journal_name_full 'Inorganic Chemistry'
_journal_page_first 9861
_journal_page_last 9873
_journal_paper_doi 10.1021/ic9014916
_journal_volume 48
_journal_year 2009
_chemical_formula_moiety 'C31 H38 N4 Ni2 O7, 3(C H4 O), H2 O'
_chemical_formula_sum 'C34 H52 N4 Ni2 O11'
_chemical_formula_weight 810.22
_chemical_name_systematic
;
 ?
;
_space_group_IT_number 19
_symmetry_cell_setting orthorhombic
_symmetry_space_group_name_Hall 'P 2ac 2ab'
_symmetry_space_group_name_H-M 'P 21 21 21'
_atom_sites_solution_hydrogens geom
_atom_sites_solution_primary direct
_atom_sites_solution_secondary difmap
_audit_creation_method SHELXL-97
_cell_angle_alpha 90.00
_cell_angle_beta 90.00
_cell_angle_gamma 90.00
_cell_formula_units_Z 4
_cell_length_a 13.804(1)
_cell_length_b 14.843(1)
_cell_length_c 18.306(1)
_cell_measurement_reflns_used 3749
_cell_measurement_temperature 100(2)
_cell_measurement_theta_max 68.28
_cell_measurement_theta_min 0.98
_cell_volume 3750.8(4)
_computing_cell_refinement 'Nonius Collect - HKL2000'
_computing_data_collection 'Nonius Collect - HKL2000'
_computing_publication_material 'Wingx (Farrugia, 1999)'
_computing_structure_refinement 'SHELXL-97 (Sheldrick, 1997)'
_computing_structure_solution 'SHELXS-97 (Sheldrick, 1997)'
_diffrn_ambient_temperature 100(2)
_diffrn_measured_fraction_theta_full 0.998
_diffrn_measured_fraction_theta_max 0.998
_diffrn_measurement_device_type 'FR591-KappaCCD2000 Bruker-Nonius'
_diffrn_measurement_method 'omega/phi scans'
_diffrn_radiation_monochromator graphite
_diffrn_radiation_source 'fine-focus sealed tube'
_diffrn_radiation_type CuK\a
_diffrn_radiation_wavelength 1.54178
_diffrn_reflns_av_R_equivalents 0.0787
_diffrn_reflns_av_sigmaI/netI 0.0497
_diffrn_reflns_limit_h_max 16
_diffrn_reflns_limit_h_min -16
_diffrn_reflns_limit_k_max 17
_diffrn_reflns_limit_k_min 0
_diffrn_reflns_limit_l_max 22
_diffrn_reflns_limit_l_min 0
_diffrn_reflns_number 38129
_diffrn_reflns_theta_full 68.37
_diffrn_reflns_theta_max 68.37
_diffrn_reflns_theta_min 3.83
_exptl_absorpt_coefficient_mu 1.775
_exptl_absorpt_correction_T_max 0.9148
_exptl_absorpt_correction_T_min 0.8688
_exptl_absorpt_correction_type multi-scan
_exptl_absorpt_process_details SADABS
_exptl_crystal_colour green
_exptl_crystal_density_diffrn 1.435
_exptl_crystal_density_method 'not measured'
_exptl_crystal_description prism
_exptl_crystal_F_000 1712
_exptl_crystal_size_max 0.07
_exptl_crystal_size_mid 0.06
_exptl_crystal_size_min 0.05
_refine_diff_density_max 0.678
_refine_diff_density_min -0.644
_refine_diff_density_rms 0.085
_refine_ls_abs_structure_details 'Flack H D (1983), Acta Cryst. A39, 876-881'
_refine_ls_abs_structure_Flack 0.002(38)
_refine_ls_extinction_method none
_refine_ls_goodness_of_fit_ref 1.069
_refine_ls_hydrogen_treatment mixed
_refine_ls_matrix_type full
_refine_ls_number_parameters 485
_refine_ls_number_reflns 6854
_refine_ls_number_restraints 0
_refine_ls_restrained_S_all 1.069
_refine_ls_R_factor_all 0.0629
_refine_ls_R_factor_gt 0.0582
_refine_ls_shift/su_max 0.001
_refine_ls_shift/su_mean 0.000
_refine_ls_structure_factor_coef Fsqd
_refine_ls_weighting_details 'calc w=1/[\s^2^(Fo^2^)+(0.0873P)^2^+4.7347P] where P=(Fo^2^+2Fc^2^)/3'
_refine_ls_weighting_scheme calc
_refine_ls_wR_factor_gt 0.1532
_refine_ls_wR_factor_ref 0.1577
_reflns_number_gt 6315
_reflns_number_total 6854
_reflns_threshold_expression >2sigma(I)
_cod_data_source_file ic9014916_si_001_3.cif
_cod_data_source_block 6.H2O.3MeOH
_cod_depositor_comments
;
The following automatic conversions were performed:
'_symmetry_cell_setting' value 'Orthorhombic' changed to 'orthorhombic'
according to '/home/saulius/struct/CIF-dictionaries/cif_core.dic'
dictionary named 'cif_core.dic' version 2.4.1 from 2010-06-29.

Automatic conversion script
Id: cif_fix_enum 1527 2010-12-29 10:47:43Z saulius 
;
_cod_database_code 4303422

loop_
_symmetry_equiv_pos_as_xyz
'x, y, z'
'-x+1/2, -y, z+1/2'
'-x, y+1/2, -z+1/2'
'x+1/2, -y+1/2, -z'

loop_
_atom_site_label
_atom_site_type_symbol
_atom_site_fract_x
_atom_site_fract_y
_atom_site_fract_z
_atom_site_U_iso_or_equiv
_atom_site_adp_type
_atom_site_occupancy
_atom_site_symmetry_multiplicity
_atom_site_calc_flag
_atom_site_refinement_flags
_atom_site_disorder_assembly
_atom_site_disorder_group
Ni11 Ni 0.80159(5) 0.39814(5) 0.47587(4) 0.02503(19) Uani 1 1 d . . .
Ni12 Ni 0.82463(5) 0.60831(5) 0.47574(4) 0.02311(18) Uani 1 1 d . . .
O101 O 0.7234(2) 0.3592(2) 0.56296(17) 0.0300(7) Uani 1 1 d . . .
O102 O 0.7508(2) 0.6506(2) 0.56392(17) 0.0273(7) Uani 1 1 d . . .
O103 O 0.8803(2) 0.4964(2) 0.52947(15) 0.0259(6) Uani 1 1 d . . .
N101 N 0.8898(3) 0.2905(3) 0.4892(2) 0.0293(8) Uani 1 1 d . . .
N102 N 0.9281(3) 0.6993(3) 0.4936(2) 0.0273(8) Uani 1 1 d . . .
N103 N 0.8924(3) 0.4203(2) 0.3802(2) 0.0263(8) Uani 1 1 d . . .
N104 N 0.9121(3) 0.5740(2) 0.3809(2) 0.0256(8) Uani 1 1 d . . .
O11S O 0.7079(3) 0.3207(2) 0.4048(2) 0.0347(8) Uani 1 1 d . . .
C11S C 0.6761(4) 0.2315(3) 0.4177(3) 0.0369(11) Uani 1 1 d . . .
H11A H 0.7002 0.1927 0.3799 0.055 Uiso 1 1 calc R . .
H11B H 0.6066 0.2299 0.4179 0.055 Uiso 1 1 calc R . .
H11C H 0.7000 0.2114 0.4642 0.055 Uiso 1 1 calc R . .
O12S O 0.7509(2) 0.6995(2) 0.40416(18) 0.0293(7) Uani 1 1 d . . .
C12S C 0.7319(4) 0.7917(3) 0.4201(3) 0.0363(11) Uani 1 1 d . . .
H12A H 0.7044 0.7966 0.4681 0.054 Uiso 1 1 calc R . .
H12B H 0.6872 0.8154 0.3848 0.054 Uiso 1 1 calc R . .
H12C H 0.7913 0.8252 0.4181 0.054 Uiso 1 1 calc R . .
O10 O 0.7176(2) 0.5115(2) 0.45487(16) 0.0247(6) Uani 1 1 d . . .
O11 O 0.5993(2) 0.5990(2) 0.41393(19) 0.0333(7) Uani 1 1 d . . .
C10 C 0.6272(3) 0.5299(3) 0.4468(2) 0.0235(9) Uani 1 1 d . . .
C11 C 0.5537(3) 0.4675(3) 0.4775(3) 0.0371(11) Uani 1 1 d . . .
H11D H 0.5273 0.4928 0.5215 0.056 Uiso 1 1 calc R . .
H11E H 0.5837 0.4107 0.4885 0.056 Uiso 1 1 calc R . .
H11F H 0.5028 0.4586 0.4426 0.056 Uiso 1 1 calc R . .
C100 C 0.7356(3) 0.2882(3) 0.6050(2) 0.0250(9) Uani 1 1 d . . .
C101 C 0.6715(4) 0.2752(3) 0.6639(2) 0.0293(10) Uani 1 1 d . . .
H101 H 0.6206 0.3153 0.6708 0.035 Uiso 1 1 calc R . .
C102 C 0.6832(4) 0.2033(3) 0.7118(3) 0.0339(10) Uani 1 1 d . . .
H102 H 0.6403 0.1967 0.7505 0.041 Uiso 1 1 calc R . .
C103 C 0.7574(4) 0.1411(3) 0.7031(3) 0.0382(12) Uani 1 1 d . . .
H103 H 0.7645 0.0933 0.7355 0.046 Uiso 1 1 calc R . .
C104 C 0.8202(4) 0.1519(3) 0.6451(3) 0.0367(11) Uani 1 1 d . . .
H104 H 0.8698 0.1102 0.6386 0.044 Uiso 1 1 calc R . .
C105 C 0.8115(3) 0.2245(3) 0.5951(2) 0.0277(9) Uani 1 1 d . . .
C106 C 0.8823(4) 0.2288(3) 0.5385(3) 0.0327(10) Uani 1 1 d . . .
H106 H 0.9275 0.1825 0.5369 0.039 Uiso 1 1 calc R . .
C107 C 0.9658(4) 0.2831(4) 0.4339(3) 0.0374(12) Uani 1 1 d . . .
H10A H 0.9795 0.2201 0.4240 0.045 Uiso 1 1 calc R . .
H10B H 1.0248 0.3114 0.4513 0.045 Uiso 1 1 calc R . .
C108 C 0.9310(4) 0.3294(3) 0.3648(3) 0.0348(11) Uani 1 1 d . . .
H10C H 0.9844 0.3342 0.3306 0.042 Uiso 1 1 calc R . .
H10D H 0.8808 0.2932 0.3422 0.042 Uiso 1 1 calc R . .
C109 C 0.8370(4) 0.4540(3) 0.3150(2) 0.0313(10) Uani 1 1 d . . .
H10E H 0.7683 0.4414 0.3202 0.038 Uiso 1 1 calc R . .
H10F H 0.8603 0.4260 0.2705 0.038 Uiso 1 1 calc R . .
C110 C 0.8556(3) 0.5551(3) 0.3141(2) 0.0274(10) Uani 1 1 d . . .
H11G H 0.8920 0.5720 0.2709 0.033 Uiso 1 1 calc R . .
H11H H 0.7950 0.5881 0.3145 0.033 Uiso 1 1 calc R . .
C111 C 0.9721(4) 0.6562(3) 0.3699(3) 0.0314(10) Uani 1 1 d . . .
H11I H 0.9335 0.7016 0.3453 0.038 Uiso 1 1 calc R . .
H11J H 1.0265 0.6415 0.3385 0.038 Uiso 1 1 calc R . .
C112 C 1.0100(3) 0.6947(3) 0.4412(3) 0.0304(10) Uani 1 1 d . . .
H11K H 1.0609 0.6565 0.4605 0.036 Uiso 1 1 calc R . .
H11L H 1.0365 0.7544 0.4331 0.036 Uiso 1 1 calc R . .
C113 C 0.9258(3) 0.7654(3) 0.5395(2) 0.0271(9) Uani 1 1 d . . .
H113 H 0.9752 0.8079 0.5370 0.033 Uiso 1 1 calc R . .
C114 C 0.8516(3) 0.7780(3) 0.5947(2) 0.0259(9) Uani 1 1 d . . .
C115 C 0.8647(4) 0.8537(3) 0.6409(3) 0.0303(10) Uani 1 1 d . . .
H115 H 0.9166 0.8922 0.6323 0.036 Uiso 1 1 calc R . .
C116 C 0.8031(4) 0.8719(3) 0.6980(3) 0.0367(11) Uani 1 1 d . . .
H116 H 0.8129 0.9218 0.7279 0.044 Uiso 1 1 calc R . .
C117 C 0.7247(3) 0.8133(3) 0.7100(3) 0.0310(10) Uani 1 1 d . . .
H117 H 0.6829 0.8238 0.7489 0.037 Uiso 1 1 calc R . .
C118 C 0.7087(3) 0.7398(3) 0.6646(2) 0.0280(9) Uani 1 1 d . . .
H118 H 0.6560 0.7023 0.6735 0.034 Uiso 1 1 calc R . .
C119 C 0.7705(3) 0.7208(3) 0.6055(2) 0.0248(9) Uani 1 1 d . . .
C120 C 0.9687(3) 0.4899(3) 0.3893(2) 0.0256(9) Uani 1 1 d . . .
H120 H 1.0141 0.4853 0.3483 0.031 Uiso 1 1 calc R . .
C121 C 1.0253(3) 0.4861(3) 0.4591(2) 0.0252(9) Uani 1 1 d . . .
C122 C 1.1267(3) 0.4827(3) 0.4570(3) 0.0323(10) Uani 1 1 d . . .
H122 H 1.1582 0.4775 0.4123 0.039 Uiso 1 1 calc R . .
C123 C 1.1807(3) 0.4870(3) 0.5206(3) 0.0319(10) Uani 1 1 d . . .
H123 H 1.2480 0.4848 0.5189 0.038 Uiso 1 1 calc R . .
C124 C 1.1331(3) 0.4946(3) 0.5869(3) 0.0328(10) Uani 1 1 d . . .
H124 H 1.1690 0.4982 0.6298 0.039 Uiso 1 1 calc R . .
C125 C 1.0325(3) 0.4970(3) 0.5906(2) 0.0276(9) Uani 1 1 d . . .
H125 H 1.0020 0.5018 0.6358 0.033 Uiso 1 1 calc R . .
C126 C 0.9773(3) 0.4923(3) 0.5272(2) 0.0261(9) Uani 1 1 d . . .
H11S H 0.671(6) 0.347(5) 0.359(4) 0.07(2) Uiso 1 1 d . . .
H12S H 0.687(6) 0.669(5) 0.402(4) 0.07(2) Uiso 1 1 d . . .
O1W O 0.6892(3) 0.5085(3) 0.64183(18) 0.0373(8) Uani 1 1 d . . .
H1AW H 0.714(6) 0.560(5) 0.608(4) 0.08(2) Uiso 1 1 d . . .
H1BW H 0.698(5) 0.464(5) 0.612(4) 0.052(19) Uiso 1 1 d . . .
O1S O 0.5752(3) 0.3894(2) 0.31261(19) 0.0394(8) Uani 1 1 d . . .
H1S H 0.5951 0.4349 0.2921 0.059 Uiso 1 1 calc R . .
C1S C 0.5449(4) 0.3254(4) 0.2593(3) 0.0442(13) Uani 1 1 d . . .
H1S1 H 0.6007 0.2975 0.2377 0.066 Uiso 1 1 calc R . .
H1S2 H 0.5079 0.3553 0.2221 0.066 Uiso 1 1 calc R . .
H1S3 H 0.5056 0.2801 0.2822 0.066 Uiso 1 1 calc R . .
O2S O 0.6424(3) 0.5242(2) 0.2300(2) 0.0397(8) Uani 1 1 d . . .
H2S H 0.6800 0.5159 0.1960 0.060 Uiso 1 1 calc R . .
C2S C 0.6066(4) 0.6132(3) 0.2272(3) 0.0357(11) Uani 1 1 d . . .
H2S1 H 0.5526 0.6191 0.2599 0.054 Uiso 1 1 calc R . .
H2S2 H 0.5860 0.6267 0.1783 0.054 Uiso 1 1 calc R . .
H2S3 H 0.6568 0.6544 0.2414 0.054 Uiso 1 1 calc R . .
O3S O 0.4974(4) 0.5715(4) 0.6655(4) 0.0850(17) Uani 1 1 d . . .
H3S H 0.5507 0.5508 0.6550 0.128 Uiso 1 1 calc R . .
C3S C 0.4299(5) 0.5029(6) 0.6662(4) 0.0691(19) Uani 1 1 d . . .
H3S1 H 0.3960 0.5033 0.7120 0.104 Uiso 1 1 calc R . .
H3S2 H 0.4621 0.4461 0.6601 0.104 Uiso 1 1 calc R . .
H3S3 H 0.3846 0.5116 0.6271 0.104 Uiso 1 1 calc R . .

loop_
_atom_site_aniso_label
_atom_site_aniso_U_11
_atom_site_aniso_U_22
_atom_site_aniso_U_33
_atom_site_aniso_U_23
_atom_site_aniso_U_13
_atom_site_aniso_U_12
Ni11 0.0259(3) 0.0214(4) 0.0277(4) 0.0004(3) -0.0005(3) 0.0016(3)
Ni12 0.0229(3) 0.0220(4) 0.0244(4) -0.0002(3) 0.0015(3) -0.0010(3)
O101 0.0342(17) 0.0241(16) 0.0317(17) 0.0040(13) -0.0005(14) 0.0033(13)
O102 0.0310(16) 0.0218(15) 0.0293(17) -0.0032(13) 0.0023(13) -0.0038(13)
O103 0.0234(14) 0.0259(15) 0.0283(14) -0.0004(15) 0.0027(12) -0.0008(12)
N101 0.0313(19) 0.028(2) 0.029(2) -0.0025(16) -0.0010(16) -0.0004(16)
N102 0.0270(18) 0.030(2) 0.0250(19) 0.0013(15) 0.0039(15) 0.0031(16)
N103 0.0264(18) 0.026(2) 0.0263(19) -0.0046(15) -0.0020(15) 0.0033(15)
N104 0.0284(18) 0.0250(19) 0.0233(18) -0.0008(14) 0.0026(15) -0.0003(15)
O11S 0.047(2) 0.0174(15) 0.0394(19) -0.0021(14) -0.0091(16) -0.0060(14)
C11S 0.049(3) 0.020(2) 0.042(3) 0.004(2) 0.000(2) -0.006(2)
O12S 0.0305(17) 0.0234(16) 0.0339(18) 0.0002(13) -0.0012(14) -0.0003(13)
C12S 0.046(3) 0.021(2) 0.042(3) 0.005(2) 0.004(2) 0.008(2)
O10 0.0211(14) 0.0214(15) 0.0315(15) 0.0026(12) -0.0008(12) -0.0024(11)
O11 0.0249(15) 0.0277(17) 0.0474(19) 0.0095(15) -0.0052(14) 0.0010(14)
C10 0.0174(19) 0.027(2) 0.027(2) -0.0010(17) 0.0005(16) 0.0008(17)
C11 0.032(2) 0.038(3) 0.042(3) 0.007(2) -0.002(2) -0.010(2)
C100 0.027(2) 0.021(2) 0.027(2) 0.0009(17) -0.0052(17) 0.0022(17)
C101 0.033(2) 0.026(2) 0.028(2) 0.0037(19) -0.0026(19) -0.0044(19)
C102 0.035(2) 0.035(3) 0.032(2) 0.000(2) -0.002(2) 0.000(2)
C103 0.051(3) 0.030(3) 0.033(3) 0.014(2) 0.000(2) 0.002(2)
C104 0.043(3) 0.027(2) 0.039(3) 0.004(2) -0.001(2) 0.007(2)
C105 0.033(2) 0.024(2) 0.027(2) 0.0005(18) -0.0028(19) 0.0028(19)
C106 0.040(3) 0.024(2) 0.034(3) 0.003(2) -0.001(2) 0.0088(19)
C107 0.041(3) 0.033(3) 0.039(3) 0.004(2) 0.009(2) 0.008(2)
C108 0.041(3) 0.030(3) 0.033(3) -0.006(2) 0.002(2) 0.006(2)
C109 0.037(3) 0.036(3) 0.021(2) 0.0031(19) -0.0065(19) -0.001(2)
C110 0.034(2) 0.027(2) 0.021(2) 0.0029(18) -0.0044(18) 0.0001(19)
C111 0.039(3) 0.027(2) 0.028(2) -0.0027(19) 0.009(2) -0.008(2)
C112 0.024(2) 0.035(3) 0.033(2) -0.008(2) 0.0093(19) -0.0074(19)
C113 0.029(2) 0.024(2) 0.028(2) -0.0037(18) 0.0030(18) -0.0062(18)
C114 0.026(2) 0.026(2) 0.026(2) -0.0044(18) 0.0022(18) -0.0005(18)
C115 0.034(2) 0.029(2) 0.028(2) -0.0110(19) 0.0061(18) -0.0044(19)
C116 0.043(3) 0.031(2) 0.036(3) -0.009(2) -0.003(2) -0.004(2)
C117 0.033(2) 0.033(3) 0.027(2) -0.0049(19) 0.0001(19) 0.001(2)
C118 0.027(2) 0.030(2) 0.027(2) -0.0012(18) 0.0035(18) 0.0010(19)
C119 0.026(2) 0.023(2) 0.026(2) -0.0016(18) -0.0020(17) 0.0033(17)
C120 0.022(2) 0.028(2) 0.0266(19) -0.0008(18) 0.0038(17) 0.0047(18)
C121 0.021(2) 0.030(2) 0.025(2) -0.0033(18) 0.0014(16) 0.0024(17)
C122 0.029(2) 0.036(3) 0.031(2) -0.001(2) -0.0017(18) 0.000(2)
C123 0.023(2) 0.030(2) 0.042(3) -0.002(2) -0.001(2) 0.0013(18)
C124 0.033(3) 0.027(2) 0.038(2) 0.001(2) -0.010(2) 0.002(2)
C125 0.029(2) 0.029(2) 0.0246(19) 0.002(2) -0.0045(17) -0.0034(19)
C126 0.026(2) 0.026(2) 0.0264(19) -0.003(2) 0.0017(18) 0.0003(17)
O1W 0.049(2) 0.0316(18) 0.0313(17) -0.0019(16) 0.0093(15) -0.0069(17)
O1S 0.048(2) 0.0331(18) 0.0369(18) -0.0001(15) -0.0072(15) -0.0070(17)
C1S 0.048(3) 0.040(3) 0.044(3) -0.010(2) 0.001(2) 0.002(3)
O2S 0.039(2) 0.036(2) 0.044(2) 0.0057(15) 0.0037(16) -0.0025(16)
C2S 0.036(2) 0.032(3) 0.039(3) 0.003(2) 0.003(2) 0.000(2)
O3S 0.053(3) 0.092(4) 0.110(4) -0.014(4) 0.010(3) -0.003(3)
C3S 0.069(5) 0.085(5) 0.054(4) -0.010(4) 0.003(3) 0.000(4)

loop_
_atom_type_symbol
_atom_type_description
_atom_type_scat_dispersion_real
_atom_type_scat_dispersion_imag
_atom_type_scat_source
C C 0.0181 0.0091 'International Tables Vol C Tables 4.2.6.8 and 6.1.1.4'
H H 0.0000 0.0000 'International Tables Vol C Tables 4.2.6.8 and 6.1.1.4'
N N 0.0311 0.0180 'International Tables Vol C Tables 4.2.6.8 and 6.1.1.4'
O O 0.0492 0.0322 'International Tables Vol C Tables 4.2.6.8 and 6.1.1.4'
Ni Ni -3.0029 0.5091 'International Tables Vol C Tables 4.2.6.8 and 6.1.1.4'

loop_
_geom_angle_atom_site_label_1
_geom_angle_atom_site_label_2
_geom_angle_atom_site_label_3
_geom_angle
_geom_angle_site_symmetry_1
_geom_angle_site_symmetry_3
_geom_angle_publ_flag
O101 Ni11 N101 90.03(14) . . ?
O101 Ni11 O103 96.22(13) . . ?
N101 Ni11 O103 100.57(13) . . ?
O101 Ni11 O10 94.59(12) . . ?
N101 Ni11 O10 175.38(14) . . ?
O103 Ni11 O10 79.03(12) . . ?
O101 Ni11 O11S 90.18(14) . . ?
N101 Ni11 O11S 90.74(14) . . ?
O103 Ni11 O11S 166.96(13) . . ?
O10 Ni11 O11S 89.17(12) . . ?
O101 Ni11 N103 171.87(13) . . ?
N101 Ni11 N103 82.55(15) . . ?
O103 Ni11 N103 88.44(13) . . ?
O10 Ni11 N103 92.84(13) . . ?
O11S Ni11 N103 86.61(14) . . ?
N102 Ni12 O102 91.11(14) . . ?
N102 Ni12 O103 101.48(13) . . ?
O102 Ni12 O103 93.29(12) . . ?
N102 Ni12 O10 178.69(14) . . ?
O102 Ni12 O10 90.19(12) . . ?
O103 Ni12 O10 78.40(11) . . ?
N102 Ni12 O12S 90.73(14) . . ?
O102 Ni12 O12S 93.03(13) . . ?
O103 Ni12 O12S 166.13(12) . . ?
O10 Ni12 O12S 89.24(12) . . ?
N102 Ni12 N104 83.80(14) . . ?
O102 Ni12 N104 174.72(14) . . ?
O103 Ni12 N104 89.16(13) . . ?
O10 Ni12 N104 94.89(13) . . ?
O12S Ni12 N104 85.60(14) . . ?
C100 O101 Ni11 128.7(3) . . ?
C119 O102 Ni12 127.3(3) . . ?
C126 O103 Ni11 118.6(3) . . ?
C126 O103 Ni12 113.0(3) . . ?
Ni11 O103 Ni12 98.34(12) . . ?
C106 N101 C107 119.2(4) . . ?
C106 N101 Ni11 126.6(3) . . ?
C107 N101 Ni11 114.1(3) . . ?
C113 N102 C112 118.3(4) . . ?
C113 N102 Ni12 127.2(3) . . ?
C112 N102 Ni12 114.1(3) . . ?
C108 N103 C120 113.6(4) . . ?
C108 N103 C109 109.7(4) . . ?
C120 N103 C109 102.7(3) . . ?
C108 N103 Ni11 102.8(3) . . ?
C120 N103 Ni11 115.0(3) . . ?
C109 N103 Ni11 113.3(3) . . ?
C110 N104 C120 101.8(3) . . ?
C110 N104 C111 109.7(3) . . ?
C120 N104 C111 114.3(3) . . ?
C110 N104 Ni12 114.3(3) . . ?
C120 N104 Ni12 114.0(3) . . ?
C111 N104 Ni12 103.0(3) . . ?
C11S O11S Ni11 125.6(3) . . ?
C11S O11S H11S 106(4) . . ?
Ni11 O11S H11S 127(4) . . ?
O11S C11S H11A 109.5 . . ?
O11S C11S H11B 109.5 . . ?
H11A C11S H11B 109.5 . . ?
O11S C11S H11C 109.5 . . ?
H11A C11S H11C 109.5 . . ?
H11B C11S H11C 109.5 . . ?
C12S O12S Ni12 124.8(3) . . ?
C12S O12S H12S 106(4) . . ?
Ni12 O12S H12S 99(4) . . ?
O12S C12S H12A 109.5 . . ?
O12S C12S H12B 109.5 . . ?
H12A C12S H12B 109.5 . . ?
O12S C12S H12C 109.5 . . ?
H12A C12S H12C 109.5 . . ?
H12B C12S H12C 109.5 . . ?
C10 O10 Ni11 137.2(3) . . ?
C10 O10 Ni12 124.1(3) . . ?
Ni11 O10 Ni12 97.37(12) . . ?
O11 C10 O10 121.8(4) . . ?
O11 C10 C11 119.0(4) . . ?
O10 C10 C11 119.1(4) . . ?
C10 C11 H11D 109.5 . . ?
C10 C11 H11E 109.5 . . ?
H11D C11 H11E 109.5 . . ?
C10 C11 H11F 109.5 . . ?
H11D C11 H11F 109.5 . . ?
H11E C11 H11F 109.5 . . ?
O101 C100 C101 118.5(4) . . ?
O101 C100 C105 123.5(4) . . ?
C101 C100 C105 118.1(4) . . ?
C102 C101 C100 121.0(4) . . ?
C102 C101 H101 119.5 . . ?
C100 C101 H101 119.5 . . ?
C103 C102 C101 121.6(5) . . ?
C103 C102 H102 119.2 . . ?
C101 C102 H102 119.2 . . ?
C104 C103 C102 118.3(5) . . ?
C104 C103 H103 120.8 . . ?
C102 C103 H103 120.8 . . ?
C103 C104 C105 122.1(5) . . ?
C103 C104 H104 118.9 . . ?
C105 C104 H104 118.9 . . ?
C104 C105 C100 118.9(4) . . ?
C104 C105 C106 116.4(4) . . ?
C100 C105 C106 124.6(4) . . ?
N101 C106 C105 126.5(4) . . ?
N101 C106 H106 116.7 . . ?
C105 C106 H106 116.7 . . ?
N101 C107 C108 108.4(4) . . ?
N101 C107 H10A 110.0 . . ?
C108 C107 H10A 110.0 . . ?
N101 C107 H10B 110.0 . . ?
C108 C107 H10B 110.0 . . ?
H10A C107 H10B 108.4 . . ?
N103 C108 C107 111.7(4) . . ?
N103 C108 H10C 109.3 . . ?
C107 C108 H10C 109.3 . . ?
N103 C108 H10D 109.3 . . ?
C107 C108 H10D 109.3 . . ?
H10C C108 H10D 107.9 . . ?
N103 C109 C110 104.5(4) . . ?
N103 C109 H10E 110.8 . . ?
C110 C109 H10E 110.8 . . ?
N103 C109 H10F 110.8 . . ?
C110 C109 H10F 110.8 . . ?
H10E C109 H10F 108.9 . . ?
N104 C110 C109 105.5(4) . . ?
N104 C110 H11G 110.6 . . ?
C109 C110 H11G 110.6 . . ?
N104 C110 H11H 110.6 . . ?
C109 C110 H11H 110.6 . . ?
H11G C110 H11H 108.8 . . ?
N104 C111 C112 112.5(4) . . ?
N104 C111 H11I 109.1 . . ?
C112 C111 H11I 109.1 . . ?
N104 C111 H11J 109.1 . . ?
C112 C111 H11J 109.1 . . ?
H11I C111 H11J 107.8 . . ?
N102 C112 C111 108.1(4) . . ?
N102 C112 H11K 110.1 . . ?
C111 C112 H11K 110.1 . . ?
N102 C112 H11L 110.1 . . ?
C111 C112 H11L 110.1 . . ?
H11K C112 H11L 108.4 . . ?
N102 C113 C114 124.6(4) . . ?
N102 C113 H113 117.7 . . ?
C114 C113 H113 117.7 . . ?
C115 C114 C119 119.4(4) . . ?
C115 C114 C113 115.3(4) . . ?
C119 C114 C113 125.2(4) . . ?
C116 C115 C114 122.0(4) . . ?
C116 C115 H115 119.0 . . ?
C114 C115 H115 119.0 . . ?
C115 C116 C117 118.3(4) . . ?
C115 C116 H116 120.9 . . ?
C117 C116 H116 120.9 . . ?
C118 C117 C116 121.0(5) . . ?
C118 C117 H117 119.5 . . ?
C116 C117 H117 119.5 . . ?
C117 C118 C119 121.4(4) . . ?
C117 C118 H118 119.3 . . ?
C119 C118 H118 119.3 . . ?
O102 C119 C118 118.5(4) . . ?
O102 C119 C114 123.7(4) . . ?
C118 C119 C114 117.8(4) . . ?
N104 C120 N103 101.6(3) . . ?
N104 C120 C121 113.3(4) . . ?
N103 C120 C121 116.1(4) . . ?
N104 C120 H120 108.5 . . ?
N103 C120 H120 108.5 . . ?
C121 C120 H120 108.5 . . ?
C122 C121 C126 119.6(4) . . ?
C122 C121 C120 119.9(4) . . ?
C126 C121 C120 120.3(4) . . ?
C123 C122 C121 120.9(4) . . ?
C123 C122 H122 119.6 . . ?
C121 C122 H122 119.6 . . ?
C122 C123 C124 119.0(4) . . ?
C122 C123 H123 120.5 . . ?
C124 C123 H123 120.5 . . ?
C123 C124 C125 121.3(4) . . ?
C123 C124 H124 119.4 . . ?
C125 C124 H124 119.4 . . ?
C124 C125 C126 120.3(4) . . ?
C124 C125 H125 119.8 . . ?
C126 C125 H125 119.8 . . ?
O103 C126 C125 121.3(4) . . ?
O103 C126 C121 119.8(4) . . ?
C125 C126 C121 118.9(4) . . ?
H1AW O1W H1BW 98(5) . . ?
C1S O1S H1S 109.5 . . ?
O1S C1S H1S1 109.5 . . ?
O1S C1S H1S2 109.5 . . ?
H1S1 C1S H1S2 109.5 . . ?
O1S C1S H1S3 109.5 . . ?
H1S1 C1S H1S3 109.5 . . ?
H1S2 C1S H1S3 109.5 . . ?
C2S O2S H2S 109.5 . . ?
O2S C2S H2S1 109.5 . . ?
O2S C2S H2S2 109.5 . . ?
H2S1 C2S H2S2 109.5 . . ?
O2S C2S H2S3 109.5 . . ?
H2S1 C2S H2S3 109.5 . . ?
H2S2 C2S H2S3 109.5 . . ?
C3S O3S H3S 109.5 . . ?
O3S C3S H3S1 109.5 . . ?
O3S C3S H3S2 109.5 . . ?
H3S1 C3S H3S2 109.5 . . ?
O3S C3S H3S3 109.5 . . ?
H3S1 C3S H3S3 109.5 . . ?
H3S2 C3S H3S3 109.5 . . ?

loop_
_geom_bond_atom_site_label_1
_geom_bond_atom_site_label_2
_geom_bond_distance
_geom_bond_site_symmetry_2
_geom_bond_publ_flag
Ni11 O101 2.010(3) . ?
Ni11 N101 2.023(4) . ?
Ni11 O103 2.066(3) . ?
Ni11 O10 2.079(3) . ?
Ni11 O11S 2.165(3) . ?
Ni11 N103 2.179(4) . ?
Ni12 N102 1.993(4) . ?
Ni12 O102 2.010(3) . ?
Ni12 O103 2.078(3) . ?
Ni12 O10 2.096(3) . ?
Ni12 O12S 2.141(3) . ?
Ni12 N104 2.176(4) . ?
O101 C100 1.317(5) . ?
O102 C119 1.319(5) . ?
O103 C126 1.341(5) . ?
N101 C106 1.290(6) . ?
N101 C107 1.462(6) . ?
N102 C113 1.291(6) . ?
N102 C112 1.485(5) . ?
N103 C108 1.478(6) . ?
N103 C120 1.485(6) . ?
N103 C109 1.502(6) . ?
N104 C110 1.478(6) . ?
N104 C120 1.480(6) . ?
N104 C111 1.488(6) . ?
O11S C11S 1.415(5) . ?
O11S H11S 1.12(8) . ?
C11S H11A 0.9600 . ?
C11S H11B 0.9600 . ?
C11S H11C 0.9600 . ?
O12S C12S 1.423(5) . ?
O12S H12S 0.99(8) . ?
C12S H12A 0.9600 . ?
C12S H12B 0.9600 . ?
C12S H12C 0.9600 . ?
O10 C10 1.287(5) . ?
O11 C10 1.250(5) . ?
C10 C11 1.484(6) . ?
C11 H11D 0.9600 . ?
C11 H11E 0.9600 . ?
C11 H11F 0.9600 . ?
C100 C101 1.407(6) . ?
C100 C105 1.422(6) . ?
C101 C102 1.390(6) . ?
C101 H101 0.9300 . ?
C102 C103 1.388(7) . ?
C102 H102 0.9300 . ?
C103 C104 1.379(7) . ?
C103 H103 0.9300 . ?
C104 C105 1.420(6) . ?
C104 H104 0.9300 . ?
C105 C106 1.425(7) . ?
C106 H106 0.9300 . ?
C107 C108 1.518(7) . ?
C107 H10A 0.9700 . ?
C107 H10B 0.9700 . ?
C108 H10C 0.9700 . ?
C108 H10D 0.9700 . ?
C109 C110 1.522(6) . ?
C109 H10E 0.9700 . ?
C109 H10F 0.9700 . ?
C110 H11G 0.9700 . ?
C110 H11H 0.9700 . ?
C111 C112 1.518(6) . ?
C111 H11I 0.9700 . ?
C111 H11J 0.9700 . ?
C112 H11K 0.9700 . ?
C112 H11L 0.9700 . ?
C113 C114 1.450(6) . ?
C113 H113 0.9300 . ?
C114 C115 1.418(6) . ?
C114 C119 1.418(6) . ?
C115 C116 1.374(7) . ?
C115 H115 0.9300 . ?
C116 C117 1.406(7) . ?
C116 H116 0.9300 . ?
C117 C118 1.388(6) . ?
C117 H117 0.9300 . ?
C118 C119 1.407(6) . ?
C118 H118 0.9300 . ?
C120 C121 1.498(6) . ?
C120 H120 0.9800 . ?
C121 C122 1.402(6) . ?
C121 C126 1.415(6) . ?
C122 C123 1.384(6) . ?
C122 H122 0.9300 . ?
C123 C124 1.385(7) . ?
C123 H123 0.9300 . ?
C124 C125 1.390(7) . ?
C124 H124 0.9300 . ?
C125 C126 1.391(6) . ?
C125 H125 0.9300 . ?
O1W H1AW 1.04(8) . ?
O1W H1BW 0.86(7) . ?
O1S C1S 1.425(6) . ?
O1S H1S 0.8200 . ?
C1S H1S1 0.9600 . ?
C1S H1S2 0.9600 . ?
C1S H1S3 0.9600 . ?
O2S C2S 1.412(6) . ?
O2S H2S 0.8200 . ?
C2S H2S1 0.9600 . ?
C2S H2S2 0.9600 . ?
C2S H2S3 0.9600 . ?
O3S C3S 1.380(9) . ?
O3S H3S 0.8200 . ?
C3S H3S1 0.9600 . ?
C3S H3S2 0.9600 . ?
C3S H3S3 0.9600 . ?

loop_
_geom_hbond_atom_site_label_D
_geom_hbond_atom_site_label_H
_geom_hbond_atom_site_label_A
_geom_hbond_distance_DH
_geom_hbond_distance_HA
_geom_hbond_distance_DA
_geom_hbond_angle_DHA
_geom_hbond_site_symmetry_A
O1S H1S O2S 0.82 1.86 2.673(5) 169 .
O2S H2S O1W 0.82 2.09 2.872(5) 159 2_664
O3S H3S O1W 0.82 2.03 2.841(7) 172 .
O1W H1BW O101 0.86(7) 1.83(7) 2.687(5) 170(6) .
O1W H1AW O102 1.04(8) 1.65(8) 2.685(5) 172(7) .

loop_
_geom_torsion_atom_site_label_1
_geom_torsion_atom_site_label_2
_geom_torsion_atom_site_label_3
_geom_torsion_atom_site_label_4
_geom_torsion
_geom_torsion_site_symmetry_1
_geom_torsion_site_symmetry_2
_geom_torsion_site_symmetry_3
_geom_torsion_site_symmetry_4
_geom_torsion_publ_flag
N101 Ni11 O101 C100 -0.7(4) . . . . ?
O103 Ni11 O101 C100 -101.3(4) . . . . ?
O10 Ni11 O101 C100 179.3(4) . . . . ?
O11S Ni11 O101 C100 90.1(4) . . . . ?
N102 Ni12 O102 C119 6.6(4) . . . . ?
O103 Ni12 O102 C119 108.1(3) . . . . ?
O10 Ni12 O102 C119 -173.5(3) . . . . ?
O12S Ni12 O102 C119 -84.2(3) . . . . ?
O101 Ni11 O103 C126 124.6(3) . . . . ?
N101 Ni11 O103 C126 33.4(3) . . . . ?
O10 Ni11 O103 C126 -141.9(3) . . . . ?
O11S Ni11 O103 C126 -116.4(6) . . . . ?
N103 Ni11 O103 C126 -48.7(3) . . . . ?
O101 Ni11 O103 Ni12 -113.42(13) . . . . ?
N101 Ni11 O103 Ni12 155.38(14) . . . . ?
O10 Ni11 O103 Ni12 -19.93(11) . . . . ?
O11S Ni11 O103 Ni12 5.6(6) . . . . ?
N103 Ni11 O103 Ni12 73.26(13) . . . . ?
N102 Ni12 O103 C126 -32.9(3) . . . . ?
O102 Ni12 O103 C126 -124.7(3) . . . . ?
O10 Ni12 O103 C126 145.8(3) . . . . ?
O12S Ni12 O103 C126 118.3(5) . . . . ?
N104 Ni12 O103 C126 50.6(3) . . . . ?
N102 Ni12 O103 Ni11 -158.85(13) . . . . ?
O102 Ni12 O103 Ni11 109.34(13) . . . . ?
O10 Ni12 O103 Ni11 19.82(11) . . . . ?
O12S Ni12 O103 Ni11 -7.6(6) . . . . ?
N104 Ni12 O103 Ni11 -75.35(13) . . . . ?
O101 Ni11 N101 C106 1.1(4) . . . . ?
O103 Ni11 N101 C106 97.4(4) . . . . ?
O11S Ni11 N101 C106 -89.1(4) . . . . ?
N103 Ni11 N101 C106 -175.6(4) . . . . ?
O101 Ni11 N101 C107 178.2(3) . . . . ?
O103 Ni11 N101 C107 -85.5(3) . . . . ?
O11S Ni11 N101 C107 88.0(3) . . . . ?
N103 Ni11 N101 C107 1.5(3) . . . . ?
O102 Ni12 N102 C113 -10.3(4) . . . . ?
O103 Ni12 N102 C113 -103.9(4) . . . . ?
O12S Ni12 N102 C113 82.7(4) . . . . ?
N104 Ni12 N102 C113 168.2(4) . . . . ?
O102 Ni12 N102 C112 177.6(3) . . . . ?
O103 Ni12 N102 C112 84.0(3) . . . . ?
O12S Ni12 N102 C112 -89.4(3) . . . . ?
N104 Ni12 N102 C112 -3.9(3) . . . . ?
N101 Ni11 N103 C108 23.6(3) . . . . ?
O103 Ni11 N103 C108 124.4(3) . . . . ?
O10 Ni11 N103 C108 -156.6(3) . . . . ?
O11S Ni11 N103 C108 -67.6(3) . . . . ?
N101 Ni11 N103 C120 -100.5(3) . . . . ?
O103 Ni11 N103 C120 0.4(3) . . . . ?
O10 Ni11 N103 C120 79.3(3) . . . . ?
O11S Ni11 N103 C120 168.3(3) . . . . ?
N101 Ni11 N103 C109 141.8(3) . . . . ?
O103 Ni11 N103 C109 -117.3(3) . . . . ?
O10 Ni11 N103 C109 -38.4(3) . . . . ?
O11S Ni11 N103 C109 50.6(3) . . . . ?
N102 Ni12 N104 C110 -139.4(3) . . . . ?
O103 Ni12 N104 C110 119.0(3) . . . . ?
O10 Ni12 N104 C110 40.7(3) . . . . ?
O12S Ni12 N104 C110 -48.2(3) . . . . ?
N102 Ni12 N104 C120 104.0(3) . . . . ?
O103 Ni12 N104 C120 2.4(3) . . . . ?
O10 Ni12 N104 C120 -75.9(3) . . . . ?
O12S Ni12 N104 C120 -164.8(3) . . . . ?
N102 Ni12 N104 C111 -20.4(3) . . . . ?
O103 Ni12 N104 C111 -122.1(3) . . . . ?
O10 Ni12 N104 C111 159.6(3) . . . . ?
O12S Ni12 N104 C111 70.8(3) . . . . ?
O101 Ni11 O11S C11S -45.5(4) . . . . ?
N101 Ni11 O11S C11S 44.5(4) . . . . ?
O103 Ni11 O11S C11S -165.1(5) . . . . ?
O10 Ni11 O11S C11S -140.1(4) . . . . ?
N103 Ni11 O11S C11S 127.0(4) . . . . ?
N102 Ni12 O12S C12S -47.0(4) . . . . ?
O102 Ni12 O12S C12S 44.2(4) . . . . ?
O103 Ni12 O12S C12S 161.2(5) . . . . ?
O10 Ni12 O12S C12S 134.3(4) . . . . ?
N104 Ni12 O12S C12S -130.7(4) . . . . ?
O101 Ni11 O10 C10 -50.9(4) . . . . ?
O103 Ni11 O10 C10 -146.3(4) . . . . ?
O11S Ni11 O10 C10 39.2(4) . . . . ?
N103 Ni11 O10 C10 125.8(4) . . . . ?
O101 Ni11 O10 Ni12 115.17(13) . . . . ?
O103 Ni11 O10 Ni12 19.71(11) . . . . ?
O11S Ni11 O10 Ni12 -154.71(14) . . . . ?
N103 Ni11 O10 Ni12 -68.15(13) . . . . ?
O102 Ni12 O10 C10 55.6(3) . . . . ?
O103 Ni12 O10 C10 149.0(3) . . . . ?
O12S Ni12 O10 C10 -37.4(3) . . . . ?
N104 Ni12 O10 C10 -122.9(3) . . . . ?
O102 Ni12 O10 Ni11 -112.95(13) . . . . ?
O103 Ni12 O10 Ni11 -19.64(11) . . . . ?
O12S Ni12 O10 Ni11 154.01(13) . . . . ?
N104 Ni12 O10 Ni11 68.49(14) . . . . ?
Ni11 O10 C10 O11 -158.7(3) . . . . ?
Ni12 O10 C10 O11 38.1(6) . . . . ?
Ni11 O10 C10 C11 21.6(7) . . . . ?
Ni12 O10 C10 C11 -141.6(4) . . . . ?
Ni11 O101 C100 C101 179.5(3) . . . . ?
Ni11 O101 C100 C105 0.7(6) . . . . ?
O101 C100 C101 C102 -177.5(4) . . . . ?
C105 C100 C101 C102 1.3(7) . . . . ?
C100 C101 C102 C103 -0.8(7) . . . . ?
C101 C102 C103 C104 -0.1(8) . . . . ?
C102 C103 C104 C105 0.5(8) . . . . ?
C103 C104 C105 C100 0.0(8) . . . . ?
C103 C104 C105 C106 178.8(5) . . . . ?
O101 C100 C105 C104 177.9(4) . . . . ?
C101 C100 C105 C104 -0.9(6) . . . . ?
O101 C100 C105 C106 -0.9(7) . . . . ?
C101 C100 C105 C106 -179.6(4) . . . . ?
C107 N101 C106 C105 -178.5(5) . . . . ?
Ni11 N101 C106 C105 -1.6(7) . . . . ?
C104 C105 C106 N101 -177.4(5) . . . . ?
C100 C105 C106 N101 1.4(8) . . . . ?
C106 N101 C107 C108 151.1(4) . . . . ?
Ni11 N101 C107 C108 -26.2(5) . . . . ?
C120 N103 C108 C107 79.7(5) . . . . ?
C109 N103 C108 C107 -166.0(4) . . . . ?
Ni11 N103 C108 C107 -45.2(4) . . . . ?
N101 C107 C108 N103 49.2(6) . . . . ?
C108 N103 C109 C110 -145.6(4) . . . . ?
C120 N103 C109 C110 -24.5(4) . . . . ?
Ni11 N103 C109 C110 100.1(4) . . . . ?
C120 N104 C110 C109 32.3(4) . . . . ?
C111 N104 C110 C109 153.7(4) . . . . ?
Ni12 N104 C110 C109 -91.2(4) . . . . ?
N103 C109 C110 N104 -4.8(5) . . . . ?
C110 N104 C111 C112 164.1(4) . . . . ?
C120 N104 C111 C112 -82.3(5) . . . . ?
Ni12 N104 C111 C112 41.9(4) . . . . ?
C113 N102 C112 C111 -145.4(4) . . . . ?
Ni12 N102 C112 C111 27.4(5) . . . . ?
N104 C111 C112 N102 -47.5(5) . . . . ?
C112 N102 C113 C114 -178.8(4) . . . . ?
Ni12 N102 C113 C114 9.4(7) . . . . ?
N102 C113 C114 C115 178.2(5) . . . . ?
N102 C113 C114 C119 -1.1(8) . . . . ?
C119 C114 C115 C116 2.5(7) . . . . ?
C113 C114 C115 C116 -176.8(5) . . . . ?
C114 C115 C116 C117 -0.3(8) . . . . ?
C115 C116 C117 C118 -1.2(7) . . . . ?
C116 C117 C118 C119 0.5(7) . . . . ?
Ni12 O102 C119 C118 179.2(3) . . . . ?
Ni12 O102 C119 C114 -1.7(6) . . . . ?
C117 C118 C119 O102 -179.2(4) . . . . ?
C117 C118 C119 C114 1.7(7) . . . . ?
C115 C114 C119 O102 177.8(4) . . . . ?
C113 C114 C119 O102 -3.0(7) . . . . ?
C115 C114 C119 C118 -3.1(7) . . . . ?
C113 C114 C119 C118 176.1(4) . . . . ?
C110 N104 C120 N103 -48.0(4) . . . . ?
C111 N104 C120 N103 -166.2(3) . . . . ?
Ni12 N104 C120 N103 75.6(3) . . . . ?
C110 N104 C120 C121 -173.3(4) . . . . ?
C111 N104 C120 C121 68.6(5) . . . . ?
Ni12 N104 C120 C121 -49.6(4) . . . . ?
C108 N103 C120 N104 163.4(4) . . . . ?
C109 N103 C120 N104 45.0(4) . . . . ?
Ni11 N103 C120 N104 -78.5(3) . . . . ?
C108 N103 C120 C121 -73.3(5) . . . . ?
C109 N103 C120 C121 168.4(4) . . . . ?
Ni11 N103 C120 C121 44.9(4) . . . . ?
N104 C120 C121 C122 -116.6(5) . . . . ?
N103 C120 C121 C122 126.4(5) . . . . ?
N104 C120 C121 C126 58.9(5) . . . . ?
N103 C120 C121 C126 -58.1(5) . . . . ?
C126 C121 C122 C123 -1.2(7) . . . . ?
C120 C121 C122 C123 174.3(4) . . . . ?
C121 C122 C123 C124 0.1(7) . . . . ?
C122 C123 C124 C125 0.7(7) . . . . ?
C123 C124 C125 C126 -0.4(8) . . . . ?
Ni11 O103 C126 C125 -129.0(4) . . . . ?
Ni12 O103 C126 C125 116.8(4) . . . . ?
Ni11 O103 C126 C121 53.2(5) . . . . ?
Ni12 O103 C126 C121 -61.0(5) . . . . ?
C124 C125 C126 O103 -178.6(4) . . . . ?
C124 C125 C126 C121 -0.8(7) . . . . ?
C122 C121 C126 O103 179.4(4) . . . . ?
C120 C121 C126 O103 3.8(6) . . . . ?
C122 C121 C126 C125 1.5(7) . . . . ?
C120 C121 C126 C125 -174.0(4) . . . . ?
